data_2223499
loop_
_publ_author_name
'Hou, Rui-Bin'
'Li, Bao'
'Che, Tie'
'Yin, Bing-Zhu'
'Wu, Li-Xin'

_publ_section_title
13-[4,5-Bis(methylsulfanyl)-1,3-dithiol-2-ylidene]-6-oxa-3,9,12,14-tetrathiabicyclo[9.3.0]tetradec-1(11)-ene
_journal_coeditor_code NG2642
_journal_issue 10
_journal_name_full 'Acta Crystallographica Section E'
_journal_page_first o2538
_journal_paper_doi 10.1107/S1600536809037301
_journal_volume 65
_journal_year 2009
_chemical_formula_iupac 'C14 H18 O S8'
_chemical_formula_moiety 'C14 H18 O S8'
_chemical_formula_sum 'C14 H18 O S8'
_chemical_formula_weight 458.76
_chemical_name_common
;
2,3-(5-Oxa-2,8-dithiacycloundecane)-6,7-dimethylthio-1,4,5,8-
tetrathiafulvalene
;
_chemical_name_systematic
;
13-[4,5-bis(methylsulfanyl)-1,3-dithiol-2-ylidene]-6-oxa-3,9,12,14-
tetrathiabicyclo[9.3.0]tetradec-1(11)-ene
;
_space_group_IT_number 2
_symmetry_cell_setting triclinic
_symmetry_space_group_name_Hall '-P 1'
_symmetry_space_group_name_H-M 'P -1'
_atom_sites_solution_hydrogens geom
_atom_sites_solution_primary direct
_atom_sites_solution_secondary difmap
_cell_angle_alpha 105.00(3)
_cell_angle_beta 97.83(3)
_cell_angle_gamma 112.22(3)
_cell_formula_units_Z 2
_cell_length_a 8.4542(17)
_cell_length_b 10.158(2)
_cell_length_c 13.612(3)
_cell_measurement_reflns_used 8201
_cell_measurement_temperature 291(2)
_cell_measurement_theta_max 27.49
_cell_measurement_theta_min 3.09
_cell_volume 1008.8(5)
_computing_cell_refinement 'RAPID-AUTO (Rigaku, 1998)'
_computing_data_collection 'RAPID-AUTO (Rigaku, 1998)'
_computing_data_reduction 'CrystalStructure (Rigaku/MSC, 2002)'
_computing_molecular_graphics 'PLATON (Spek, 2009)'
_computing_publication_material 'SHELXL97 (Sheldrick, 2008)'
_computing_structure_refinement 'SHELXL97 (Sheldrick, 2008)'
_computing_structure_solution 'SHELXS97 (Sheldrick, 2008)'
_diffrn_ambient_temperature 291(2)
_diffrn_measured_fraction_theta_full 0.991
_diffrn_measured_fraction_theta_max 0.991
_diffrn_measurement_device_type 'Rigaku R-AXIS RAPID'
_diffrn_measurement_method \w
_diffrn_radiation_monochromator graphite
_diffrn_radiation_source 'fine-focus sealed tube'
_diffrn_radiation_type MoK\a
_diffrn_radiation_wavelength 0.71073
_diffrn_reflns_av_R_equivalents 0.0321
_diffrn_reflns_av_sigmaI/netI 0.0422
_diffrn_reflns_limit_h_max 10
_diffrn_reflns_limit_h_min -10
_diffrn_reflns_limit_k_max 13
_diffrn_reflns_limit_k_min -11
_diffrn_reflns_limit_l_max 17
_diffrn_reflns_limit_l_min -17
_diffrn_reflns_number 9961
_diffrn_reflns_theta_full 27.47
_diffrn_reflns_theta_max 27.47
_diffrn_reflns_theta_min 3.09
_diffrn_standards_decay_% 0
_diffrn_standards_interval_count 0
_diffrn_standards_interval_time 0
_diffrn_standards_number 0
_exptl_absorpt_coefficient_mu 0.884
_exptl_absorpt_correction_T_max 0.9013
_exptl_absorpt_correction_T_min 0.8862
_exptl_absorpt_correction_type multi-scan
_exptl_absorpt_process_details '(ABSCOR; Higashi, 1995)'
_exptl_crystal_colour yellow
_exptl_crystal_density_diffrn 1.510
_exptl_crystal_density_method 'not measured'
_exptl_crystal_description block
_exptl_crystal_F_000 476
_exptl_crystal_size_max 0.14
_exptl_crystal_size_mid 0.12
_exptl_crystal_size_min 0.12
_refine_diff_density_max 1.093
_refine_diff_density_min -0.637
_refine_ls_extinction_method none
_refine_ls_goodness_of_fit_ref 1.096
_refine_ls_hydrogen_treatment constr
_refine_ls_matrix_type full
_refine_ls_number_parameters 210
_refine_ls_number_reflns 4572
_refine_ls_number_restraints 18
_refine_ls_restrained_S_all 1.142
_refine_ls_R_factor_all 0.0675
_refine_ls_R_factor_gt 0.0562
_refine_ls_shift/su_max 0.016
_refine_ls_shift/su_mean 0.000
_refine_ls_structure_factor_coef Fsqd
_refine_ls_weighting_details 'calc w=1/[\s^2^(Fo^2^)+(0.0884P)^2^+0.6622P] where P=(Fo^2^+2Fc^2^)/3'
_refine_ls_weighting_scheme calc
_refine_ls_wR_factor_gt 0.1616
_refine_ls_wR_factor_ref 0.1702
_reflns_number_gt 3655
_reflns_number_total 4572
_reflns_threshold_expression I>2\s(I)
_cod_data_source_file ng2642.cif
_cod_data_source_block I
_cod_original_cell_volume 1008.8(3)
_cod_database_code 2223499
_cod_database_fobs_code 2223499

loop_
_symmetry_equiv_pos_as_xyz
'x, y, z'
'-x, -y, -z'

loop_
_atom_site_type_symbol
_atom_site_label
_atom_site_fract_x
_atom_site_fract_y
_atom_site_fract_z
_atom_site_U_iso_or_equiv
_atom_site_adp_type
_atom_site_calc_flag
_atom_site_refinement_flags
_atom_site_occupancy
_atom_site_disorder_assembly
_atom_site_disorder_group
C C1 0.0932(11) 0.6629(10) 0.3460(6) 0.147(3) Uani d U 1 . .
H H1A 0.1923 0.7484 0.3443 0.220 Uiso calc R 1 . .
H H1B 0.0094 0.6954 0.3720 0.220 Uiso calc R 1 . .
H H1C 0.0378 0.5904 0.2761 0.220 Uiso calc R 1 . .
C C2 0.3190(6) 0.5333(5) 0.3702(3) 0.0698(11) Uani d . 1 . .
C C3 0.4341(5) 0.4102(4) 0.2243(3) 0.0507(7) Uani d . 1 . .
C C4 0.4512(4) 0.3545(3) 0.1275(2) 0.0461(7) Uani d . 1 . .
C C5 0.3940(4) 0.2608(3) -0.0741(2) 0.0413(6) Uani d . 1 . .
C C6 0.2894(5) 0.2050(4) -0.1861(3) 0.0525(8) Uani d . 1 . .
H H6A 0.3691 0.2087 -0.2314 0.063 Uiso calc R 1 . .
H H6B 0.2366 0.2724 -0.1949 0.063 Uiso calc R 1 . .
C C7 0.2424(8) -0.0950(6) -0.2145(6) 0.1025(17) Uani d U 1 . .
H H7A 0.3145 -0.0519 -0.1423 0.123 Uiso calc R 1 . .
H H7B 0.1583 -0.1969 -0.2240 0.123 Uiso calc R 1 . .
C C8 0.3534(6) -0.1067(5) -0.2800(5) 0.0943(17) Uani d . 1 . .
H H8A 0.2905 -0.1288 -0.3517 0.113 Uiso calc R 1 . .
H H8B 0.3794 -0.1915 -0.2786 0.113 Uiso calc R 1 . .
C C9 0.6658(6) 0.0075(5) -0.2091(4) 0.0740(12) Uani d . 1 . .
H H9A 0.7526 0.0358 -0.2487 0.089 Uiso calc R 1 . .
H H9B 0.6321 -0.0978 -0.2166 0.089 Uiso calc R 1 . .
C C10 0.7491(5) 0.1017(4) -0.0953(3) 0.0649(10) Uani d . 1 . .
H H10A 0.8265 0.0635 -0.0660 0.078 Uiso calc R 1 . .
H H10B 0.6563 0.0882 -0.0589 0.078 Uiso calc R 1 . .
C C11 0.7040(4) 0.3605(4) -0.0996(3) 0.0469(7) Uani d . 1 . .
H H11A 0.7589 0.4682 -0.0874 0.056 Uiso calc R 1 . .
H H11B 0.6438 0.3094 -0.1740 0.056 Uiso calc R 1 . .
C C12 0.5700(4) 0.3284(3) -0.0371(2) 0.0407(6) Uani d . 1 . .
C C13 0.4928(6) 0.6013(4) 0.4070(3) 0.0661(10) Uani d . 1 . .
C C14 0.7619(13) 0.8815(12) 0.4955(7) 0.176(4) Uani d U 1 . .
H H14A 0.8239 0.8368 0.4545 0.264 Uiso calc R 1 . .
H H14B 0.8442 0.9598 0.5587 0.264 Uiso calc R 1 . .
H H14C 0.7053 0.9239 0.4552 0.264 Uiso calc R 1 . .
O O1 0.5140(4) 0.0229(3) -0.2531(2) 0.0707(7) Uani d . 1 . .
S S1 0.1683(2) 0.5780(2) 0.43099(13) 0.1162(6) Uani d . 1 . .
S S2 0.22953(15) 0.37585(11) 0.25246(8) 0.0674(3) Uani d . 1 . .
S S3 0.26931(11) 0.23691(10) 0.01898(7) 0.0513(2) Uani d . 1 . .
S S4 0.11564(12) 0.01405(12) -0.22817(9) 0.0704(3) Uani d . 1 . .
S S5 0.87487(12) 0.30094(10) -0.06741(8) 0.0602(3) Uani d . 1 . .
S S6 0.65644(11) 0.38520(10) 0.10015(6) 0.0504(2) Uani d . 1 . .
S S7 0.61409(14) 0.52278(11) 0.33593(7) 0.0619(3) Uani d . 1 . .
S S8 0.6096(2) 0.74971(15) 0.52682(9) 0.1030(5) Uani d . 1 . .

loop_
_atom_site_aniso_label
_atom_site_aniso_U_11
_atom_site_aniso_U_22
_atom_site_aniso_U_33
_atom_site_aniso_U_12
_atom_site_aniso_U_13
_atom_site_aniso_U_23
C1 0.123(4) 0.173(5) 0.156(5) 0.087(4) 0.053(4) 0.031(4)
C2 0.087(3) 0.059(2) 0.060(2) 0.022(2) 0.044(2) 0.0171(18)
C3 0.062(2) 0.0419(16) 0.0491(17) 0.0220(15) 0.0185(14) 0.0151(13)
C4 0.0529(18) 0.0395(15) 0.0474(16) 0.0223(13) 0.0130(13) 0.0134(13)
C5 0.0474(16) 0.0328(13) 0.0428(15) 0.0202(12) 0.0075(12) 0.0091(11)
C6 0.0540(19) 0.0458(17) 0.0492(17) 0.0240(15) -0.0016(14) 0.0069(14)
C7 0.090(3) 0.068(3) 0.143(4) 0.032(2) 0.033(3) 0.029(3)
C8 0.068(3) 0.057(2) 0.122(4) 0.027(2) 0.009(3) -0.017(3)
C9 0.065(2) 0.053(2) 0.098(3) 0.0339(19) 0.016(2) 0.005(2)
C10 0.063(2) 0.0484(19) 0.089(3) 0.0315(18) 0.0179(19) 0.0217(19)
C11 0.0480(17) 0.0389(15) 0.0520(17) 0.0195(13) 0.0122(13) 0.0119(13)
C12 0.0467(16) 0.0331(13) 0.0423(15) 0.0210(12) 0.0087(12) 0.0083(11)
C13 0.089(3) 0.0504(19) 0.0500(19) 0.019(2) 0.0335(19) 0.0126(16)
C14 0.172(5) 0.168(5) 0.142(5) 0.025(4) 0.065(4) 0.040(4)
O1 0.0666(17) 0.0519(15) 0.090(2) 0.0287(13) 0.0162(14) 0.0151(14)
S1 0.1153(12) 0.1136(11) 0.1043(11) 0.0336(9) 0.0798(10) 0.0109(9)
S2 0.0694(6) 0.0561(5) 0.0642(6) 0.0132(5) 0.0322(5) 0.0144(4)
S3 0.0450(4) 0.0472(4) 0.0537(5) 0.0173(3) 0.0116(3) 0.0093(3)
S4 0.0446(5) 0.0586(6) 0.0766(7) 0.0161(4) 0.0007(4) -0.0092(5)
S5 0.0433(5) 0.0514(5) 0.0791(6) 0.0218(4) 0.0133(4) 0.0108(4)
S6 0.0480(4) 0.0542(5) 0.0435(4) 0.0262(4) 0.0036(3) 0.0059(3)
S7 0.0723(6) 0.0586(5) 0.0457(5) 0.0226(5) 0.0151(4) 0.0123(4)
S8 0.1440(13) 0.0685(7) 0.0543(6) 0.0108(8) 0.0411(7) 0.0005(5)

loop_
_atom_type_symbol
_atom_type_description
_atom_type_scat_dispersion_real
_atom_type_scat_dispersion_imag
_atom_type_scat_source
C C 0.0033 0.0016 'International Tables Vol C Tables 4.2.6.8 and 6.1.1.4'
H H 0.0000 0.0000 'International Tables Vol C Tables 4.2.6.8 and 6.1.1.4'
O O 0.0106 0.0060 'International Tables Vol C Tables 4.2.6.8 and 6.1.1.4'
S S 0.1246 0.1234 'International Tables Vol C Tables 4.2.6.8 and 6.1.1.4'

loop_
_geom_angle_atom_site_label_1
_geom_angle_atom_site_label_2
_geom_angle_atom_site_label_3
_geom_angle_site_symmetry_1
_geom_angle_site_symmetry_3
_geom_angle
_geom_angle_publ_flag
S1 C1 H1A . . 109.5 ?
S1 C1 H1B . . 109.5 ?
H1A C1 H1B . . 109.5 ?
S1 C1 H1C . . 109.5 ?
H1A C1 H1C . . 109.5 ?
H1B C1 H1C . . 109.5 ?
C13 C2 S1 . . 125.9(3) ?
C13 C2 S2 . . 117.2(3) ?
S1 C2 S2 . . 116.8(3) ?
C4 C3 S2 . . 123.3(3) ?
C4 C3 S7 . . 123.7(3) ?
S2 C3 S7 . . 112.98(18) ?
C3 C4 S3 . . 122.6(3) ?
C3 C4 S6 . . 123.2(3) ?
S3 C4 S6 . . 114.08(18) ?
C12 C5 C6 . . 127.3(3) ?
C12 C5 S3 . . 116.9(2) ?
C6 C5 S3 . . 115.8(2) ?
C5 C6 S4 . . 113.5(3) ?
C5 C6 H6A . . 108.9 ?
S4 C6 H6A . . 108.9 ?
C5 C6 H6B . . 108.9 ?
S4 C6 H6B . . 108.9 ?
H6A C6 H6B . . 107.7 ?
C8 C7 S4 . . 119.7(5) ?
C8 C7 H7A . . 107.4 ?
S4 C7 H7A . . 107.4 ?
C8 C7 H7B . . 107.4 ?
S4 C7 H7B . . 107.4 ?
H7A C7 H7B . . 106.9 ?
C7 C8 O1 . . 114.6(4) ?
C7 C8 H8A . . 108.6 ?
O1 C8 H8A . . 108.6 ?
C7 C8 H8B . . 108.6 ?
O1 C8 H8B . . 108.6 ?
H8A C8 H8B . . 107.6 ?
O1 C9 C10 . . 113.4(3) ?
O1 C9 H9A . . 108.9 ?
C10 C9 H9A . . 108.9 ?
O1 C9 H9B . . 108.9 ?
C10 C9 H9B . . 108.9 ?
H9A C9 H9B . . 107.7 ?
C9 C10 S5 . . 116.1(3) ?
C9 C10 H10A . . 108.3 ?
S5 C10 H10A . . 108.3 ?
C9 C10 H10B . . 108.3 ?
S5 C10 H10B . . 108.3 ?
H10A C10 H10B . . 107.4 ?
C12 C11 S5 . . 113.4(2) ?
C12 C11 H11A . . 108.9 ?
S5 C11 H11A . . 108.9 ?
C12 C11 H11B . . 108.9 ?
S5 C11 H11B . . 108.9 ?
H11A C11 H11B . . 107.7 ?
C5 C12 C11 . . 127.1(3) ?
C5 C12 S6 . . 117.2(2) ?
C11 C12 S6 . . 115.7(2) ?
C2 C13 S8 . . 125.2(3) ?
C2 C13 S7 . . 116.7(3) ?
S8 C13 S7 . . 117.7(3) ?
S8 C14 H14A . . 109.5 ?
S8 C14 H14B . . 109.5 ?
H14A C14 H14B . . 109.5 ?
S8 C14 H14C . . 109.5 ?
H14A C14 H14C . . 109.5 ?
H14B C14 H14C . . 109.5 ?
C8 O1 C9 . . 114.7(4) ?
C2 S1 C1 . . 100.8(3) ?
C3 S2 C2 . . 94.04(19) ?
C4 S3 C5 . . 94.20(15) ?
C6 S4 C7 . . 102.0(2) ?
C10 S5 C11 . . 102.29(17) ?
C4 S6 C12 . . 93.92(15) ?
C3 S7 C13 . . 94.02(19) ?
C14 S8 C13 . . 104.6(3) ?

loop_
_geom_bond_atom_site_label_1
_geom_bond_atom_site_label_2
_geom_bond_site_symmetry_2
_geom_bond_distance
_geom_bond_publ_flag
C1 S1 . 1.794(9) ?
C1 H1A . 0.9600 ?
C1 H1B . 0.9600 ?
C1 H1C . 0.9600 ?
C2 C13 . 1.319(7) ?
C2 S1 . 1.744(4) ?
C2 S2 . 1.768(4) ?
C3 C4 . 1.344(5) ?
C3 S2 . 1.747(4) ?
C3 S7 . 1.756(4) ?
C4 S3 . 1.747(3) ?
C4 S6 . 1.753(3) ?
C5 C12 . 1.335(4) ?
C5 C6 . 1.496(4) ?
C5 S3 . 1.762(3) ?
C6 S4 . 1.814(4) ?
C6 H6A . 0.9700 ?
C6 H6B . 0.9700 ?
C7 C8 . 1.397(8) ?
C7 S4 . 1.833(6) ?
C7 H7A . 0.9700 ?
C7 H7B . 0.9700 ?
C8 O1 . 1.405(6) ?
C8 H8A . 0.9700 ?
C8 H8B . 0.9700 ?
C9 O1 . 1.421(5) ?
C9 C10 . 1.495(6) ?
C9 H9A . 0.9700 ?
C9 H9B . 0.9700 ?
C10 S5 . 1.798(4) ?
C10 H10A . 0.9700 ?
C10 H10B . 0.9700 ?
C11 C12 . 1.498(4) ?
C11 S5 . 1.809(3) ?
C11 H11A . 0.9700 ?
C11 H11B . 0.9700 ?
C12 S6 . 1.763(3) ?
C13 S8 . 1.752(4) ?
C13 S7 . 1.765(4) ?
C14 S8 . 1.665(9) ?
C14 H14A . 0.9600 ?
C14 H14B . 0.9600 ?
C14 H14C . 0.9600 ?

loop_
_geom_hbond_atom_site_label_D
_geom_hbond_atom_site_label_H
_geom_hbond_atom_site_label_A
_geom_hbond_site_symmetry_A
_geom_hbond_distance_DH
_geom_hbond_distance_HA
_geom_hbond_distance_DA
_geom_hbond_angle_DHA
C7 H7B S2 2 0.97 3.00 3.793(6) 140.0

loop_
_cod_related_entry_id
_cod_related_entry_database
_cod_related_entry_code
1 ChemSpider 24743329
